data_7251824
loop_
_publ_author_name
'Marasinghe, Aloka A.'
'Averkiev, Boris B.'
'Aaker\"oy, Christer B.'

_publ_section_title
;
 Modulating some photophysical properties of cocrystals
;
_journal_issue 16
_journal_name_full CrystEngComm
_journal_page_first 2548
_journal_page_last 2559
_journal_paper_doi 10.1039/D6CE00063K
_journal_volume 28
_journal_year 2026
_chemical_formula_moiety 'C9 H11 N3 O3, C7 H7 N O2'
_chemical_formula_sum 'C16 H18 N4 O5'
_chemical_formula_weight 346.34
_space_group_crystal_system triclinic
_space_group_IT_number 2
_space_group_name_Hall '-P 1'
_space_group_name_H-M_alt 'P -1'
_atom_sites_solution_hydrogens mixed
_atom_sites_solution_primary dual
_audit_creation_date 2023-02-05
_audit_creation_method
;
Olex2 1.5-ac5-024
(compiled 2022.04.12 svn.rca3783a0 for Rigaku Oxford Diffraction, GUI svn.r6498)
;
_audit_update_record
;
2025-12-21 deposited with the CCDC.	2026-03-16 downloaded from the CCDC.
;
_cell_angle_alpha 73.991(9)
_cell_angle_beta 78.882(9)
_cell_angle_gamma 78.277(7)
_cell_formula_units_Z 2
_cell_length_a 5.8059(4)
_cell_length_b 11.8005(10)
_cell_length_c 12.9057(16)
_cell_measurement_reflns_used 6508
_cell_measurement_temperature 200.00(10)
_cell_measurement_theta_max 79.8590
_cell_measurement_theta_min 3.5960
_cell_volume 823.35(14)
_computing_cell_refinement 'CrysAlisPro 1.171.42.79a (Rigaku OD, 2022)'
_computing_data_collection 'CrysAlisPro 1.171.42.79a (Rigaku OD, 2022)'
_computing_data_reduction 'CrysAlisPro 1.171.42.79a (Rigaku OD, 2022)'
_computing_molecular_graphics 'Olex2 1.5-ac5-024 (Dolomanov et al., 2009)'
_computing_publication_material 'Olex2 1.5-ac5-024 (Dolomanov et al., 2009)'
_computing_structure_refinement 'SHELXL 2018/3 (Sheldrick, 2015)'
_computing_structure_solution 'SHELXT  (Sheldrick, 2015)'
_diffrn_ambient_environment N~2~
_diffrn_ambient_temperature 200.00(10)
_diffrn_detector 'Hybrid Pixel Array Detector'
_diffrn_detector_area_resol_mean 10.0000
_diffrn_detector_type HyPix
_diffrn_measured_fraction_theta_full 0.990
_diffrn_measured_fraction_theta_max 0.934
_diffrn_measurement_details
;
List of Runs (angles in degrees, time in seconds):

  # Type    Start    End  Width  t~exp~   \w     \q     \k     \f   Frames
#--------------------------------------------------------------------------
  1  \w    -51.00 -21.00   0.50    0.80    --  -49.44 122.00 -58.00   60
  2  \w    -96.00 -59.00   0.50    0.80    --  -49.44-151.00  58.00   74
  3  \w    -74.00 -48.00   0.50    0.80    --  -49.44 151.00 102.00   52
  4  \w     53.00 111.00   0.50    0.80    --   49.44-151.00  58.00  116
  5  \w     51.00  90.00   0.50    0.80    --   49.44-122.00-140.00   78
  6  \w   -141.00-116.00   0.50    3.50    --  -90.00-122.00-140.00   50
  7  \w   -102.00 -77.00   0.50    3.50    --  -90.00-151.00  58.00   50
  8  \w    -77.00 -52.00   0.50    3.50    --  -90.00 122.00 -58.00   50
  9  \w    -89.00 -64.00   0.50    3.50    --  -90.00 151.00 102.00   50
 10  \w     63.00  90.00   0.50    3.50    --  111.50-151.00  58.00   54
 11  \w     53.00  80.00   0.50    3.50    --  111.50-122.00-140.00   54
 12  \w    113.00 138.00   0.50    3.50    --  111.50 122.00 -58.00   50
 13  \w    131.00 156.00   0.50    3.50    --  111.50 151.00 102.00   50
 14  \w   -112.00 -87.00   0.50    0.80    --  -49.44-125.00   0.00   50
 15  \w    -15.00  23.00   0.50    0.80    --  -49.44  19.00-120.00   76
 16  \w    -11.00  17.00   0.50    0.80    --  -49.44  19.00  60.00   56
 17  \w    -26.00  19.00   0.50    0.80    --  -49.44  19.00-150.00   90
 18  \w    -25.00   9.00   0.50    0.80    --  -49.44  19.00-180.00   68
 19  \w    -18.00  22.00   0.50    0.80    --   49.44 -19.00 150.00   80
 20  \w    -23.00  20.00   0.50    0.80    --   49.44 -19.00-150.00   86
 21  \w    -50.00 -22.00   0.50    3.50    --  -90.00  45.00   0.00   56
 22  \w    -50.00 -25.00   0.50    3.50    --  -90.00  45.00  90.00   50
 23  \w   -154.00 -82.00   0.50    3.50    --  -90.00 -30.00 -90.00  144
 24  \w     43.00  87.00   0.50    3.50    --  111.50 -94.00  60.00   88
 25  \w    104.00 166.00   0.50    3.50    --  111.50  30.00-180.00  124
 26  \w     47.00 110.00   0.50    3.50    --  111.50-125.00-180.00  126
 27  \w     42.00 104.00   0.50    3.50    --  111.50 -77.00   0.00  124
 28  \w     42.00  68.00   0.50    3.50    --  111.50 -61.00 -60.00   52
 29  \w    144.00 177.00   0.50    3.50    --  111.50  15.00 -60.00   66
 30  \w    114.00 169.00   0.50    3.50    --  111.50  15.00 120.00  110
 31  \w    103.00 166.00   0.50    3.50    --  111.50  45.00 -30.00  126
 32  \w     44.00 104.00   0.50    3.50    --  111.50 -94.00-120.00  120
 33  \w     43.00  71.00   0.50    3.50    --  111.50 -61.00-180.00   56
 34  \w     70.00 107.00   0.50    3.50    --  111.50-104.00-150.84   74
 35  \w    105.00 135.00   0.50    3.50    --  111.50  15.00 -60.00   60
 36  \w     46.00  93.00   0.50    3.50    --  111.50 -77.00-120.00   94
 37  \w    141.00 166.00   0.50    3.50    --  111.50  30.00   0.00   50
 38  \w    103.00 159.00   0.50    3.50    --  111.50  45.00  30.00  112
 39  \w     73.00 100.00   0.50    3.50    --  111.50 -94.00  90.00   54
 40  \w     44.00  71.00   0.50    3.50    --  111.50-125.00  30.00   54
 41  \w     85.00 110.00   0.50    3.50    --  111.50-125.00  30.00   50
 42  \w     48.00 101.00   0.50    3.50    --  111.50 -94.00 -60.00  106
 43  \w    117.00 155.00   0.50    3.50    --  111.50  15.00 -90.00   76
 44  \w     41.00 102.00   0.50    3.50    --  111.50 -77.00  60.00  122
 45  \w     50.00 105.00   0.50    3.50    --  111.50 -94.00-180.00  110
 46  \w    103.00 176.00   0.50    3.50    --  111.50  45.00-150.00  146
 47  \w     42.00  67.00   0.50    3.50    --  111.50 -61.00  90.00   50
 48  \w     44.00  69.00   0.50    3.50    --  111.50 -61.00-120.00   50
 49  \w     44.00  69.00   0.50    3.50    --  111.50 -61.00  60.00   50
 50  \w    104.00 143.00   0.50    3.50    --  111.50 151.00 103.00   78
 51  \w     57.00 107.00   0.50    3.50    --  111.50-103.00-175.47  100
 52  \w    103.00 129.00   0.50    3.50    --  111.50 125.00 -30.00   52
 53  \w    134.00 160.00   0.50    3.50    --  111.50 125.00 -30.00   52
 54  \w    112.00 138.00   0.50    3.50    --  111.50  30.00 120.00   52
 55  \w    146.00 172.00   0.50    3.50    --  111.50  30.00 120.00   52
 56  \w     73.00 100.00   0.50    3.50    --  111.50-125.00  60.00   54
 57  \w    134.00 165.00   0.50    3.50    --  111.50 125.00-120.00   62
 58  \w     86.00 111.00   0.50    3.50    --  111.50-125.00 -60.00   50
 59  \w    141.00 167.00   0.50    3.50    --  111.50  30.00  60.00   52
 60  \w    104.00 129.00   0.50    3.50    --  111.50  15.00 -30.00   50
 61  \w    138.00 164.00   0.50    3.50    --  111.50  15.00 -30.00   52
 62  \w     63.00  89.00   0.50    3.50    --  111.50 -77.00-180.00   52
 63  \w     80.00 105.00   0.50    3.50    --  111.50 -94.00-150.00   50
 64  \w     66.00 117.00   0.50    3.50    --  111.50-133.00 -14.21  102
 65  \w     80.00 105.00   0.50    3.50    --  111.50 -94.00 -98.68   50
;
_diffrn_measurement_device 'four-circle diffractometer'
_diffrn_measurement_device_type 'XtaLAB Synergy, Dualflex, HyPix'
_diffrn_measurement_method '\w scans'
_diffrn_orient_matrix_type 'CrysAlisPro convention (1999,Acta A55,543-557)'
_diffrn_orient_matrix_UB_11 -0.0356676000
_diffrn_orient_matrix_UB_12 0.1366000000
_diffrn_orient_matrix_UB_13 -0.0188700000
_diffrn_orient_matrix_UB_21 0.0718997000
_diffrn_orient_matrix_UB_22 0.0128644000
_diffrn_orient_matrix_UB_23 -0.1231257000
_diffrn_orient_matrix_UB_31 -0.2616216000
_diffrn_orient_matrix_UB_32 0.0076084000
_diffrn_orient_matrix_UB_33 -0.0124470000
_diffrn_radiation_monochromator mirror
_diffrn_radiation_probe x-ray
_diffrn_radiation_type 'Cu K\a'
_diffrn_radiation_wavelength 1.54184
_diffrn_reflns_av_R_equivalents 0.0349
_diffrn_reflns_av_unetI/netI 0.0352
_diffrn_reflns_Laue_measured_fraction_full 0.990
_diffrn_reflns_Laue_measured_fraction_max 0.934
_diffrn_reflns_limit_h_max 4
_diffrn_reflns_limit_h_min -7
_diffrn_reflns_limit_k_max 14
_diffrn_reflns_limit_k_min -15
_diffrn_reflns_limit_l_max 16
_diffrn_reflns_limit_l_min -16
_diffrn_reflns_number 11962
_diffrn_reflns_point_group_measured_fraction_full 0.990
_diffrn_reflns_point_group_measured_fraction_max 0.934
_diffrn_reflns_theta_full 67.684
_diffrn_reflns_theta_max 81.117
_diffrn_reflns_theta_min 3.601
_diffrn_source 'micro-focus sealed X-ray tube'
_diffrn_source_type 'PhotonJet (Cu) X-ray Source'
_exptl_absorpt_coefficient_mu 0.890
_exptl_absorpt_correction_T_max 1.000
_exptl_absorpt_correction_T_min 0.733
_exptl_absorpt_correction_type gaussian
_exptl_absorpt_process_details
;
CrysAlisPro 1.171.42.79a (Rigaku Oxford Diffraction, 2022)
Numerical absorption correction based on gaussian integration over
a multifaceted crystal model
Empirical absorption correction using spherical harmonics,
implemented in SCALE3 ABSPACK scaling algorithm.
;
_exptl_crystal_colour yellow
_exptl_crystal_colour_primary yellow
_exptl_crystal_density_diffrn 1.397
_exptl_crystal_description irregular
_exptl_crystal_F_000 364
_exptl_crystal_recrystallization_method 'crystallized from methanol'
_exptl_crystal_size_max 0.159
_exptl_crystal_size_mid 0.122
_exptl_crystal_size_min 0.107
_refine_diff_density_max 0.239
_refine_diff_density_min -0.259
_refine_diff_density_rms 0.056
_refine_ls_extinction_method none
_refine_ls_goodness_of_fit_ref 1.057
_refine_ls_hydrogen_treatment mixed
_refine_ls_matrix_type full
_refine_ls_number_parameters 243
_refine_ls_number_reflns 3406
_refine_ls_number_restraints 0
_refine_ls_restrained_S_all 1.057
_refine_ls_R_factor_all 0.0555
_refine_ls_R_factor_gt 0.0495
_refine_ls_shift/su_max 0.000
_refine_ls_shift/su_mean 0.000
_refine_ls_structure_factor_coef Fsqd
_refine_ls_weighting_details 'w=1/[\s^2^(Fo^2^)+(0.0956P)^2^+0.1023P] where P=(Fo^2^+2Fc^2^)/3'
_refine_ls_weighting_scheme calc
_refine_ls_wR_factor_gt 0.1439
_refine_ls_wR_factor_ref 0.1498
_reflns_Friedel_coverage 0.000
_reflns_number_gt 2923
_reflns_number_total 3406
_reflns_threshold_expression 'I > 2\s(I)'
_cod_data_source_file d6ce00063k2.cif
_cod_data_source_block exp_654
_cod_depositor_comments 'Adding full bibliography for 7251818--7251826.cif.'
_cod_database_code 7251824
_shelx_shelxl_version_number 2018/3
_chemical_oxdiff_formula C16H18N4O5
_shelx_space_group_comment
;
The symmetry employed for this shelxl refinement is uniquely defined
by the following loop, which should always be used as a source of
symmetry information in preference to the above space-group names.
They are only intended as comments.
;
_olex2_refinement_description
;
1. Fixed Uiso
 At 1.2 times of:
  All C(H) groups, All C(H,H) groups
 At 1.5 times of:
  All C(H,H,H) groups
2.a Secondary CH2 refined with riding coordinates:
 C13(H13A,H13B), C14(H14A,H14B)
2.b Aromatic/amide H refined with riding coordinates:
 C2(H2), C3(H3), C5(H5), C17(H17), C18(H18), C20(H20), C21(H21)
2.c Idealised Me refined as rotating group:
 C15(H15A,H15B,H15C)
;
_olex2_submission_special_instructions 'No special instructions were received'
_oxdiff_exptl_absorpt_empirical_details
;
Empirical correction (ABSPACK) includes:
- Absorption correction using spherical harmonics
- Frame scaling
;
_oxdiff_exptl_absorpt_empirical_full_max 1.765
_oxdiff_exptl_absorpt_empirical_full_min 0.704

loop_
_space_group_symop_operation_xyz
'x, y, z'
'-x, -y, -z'

loop_
_atom_site_label
_atom_site_type_symbol
_atom_site_fract_x
_atom_site_fract_y
_atom_site_fract_z
_atom_site_U_iso_or_equiv
_atom_site_adp_type
_atom_site_occupancy
_atom_site_site_symmetry_order
_atom_site_calc_flag
_atom_site_refinement_flags_posn
_atom_site_refinement_flags_adp
_atom_site_refinement_flags_occupancy
_atom_site_disorder_assembly
_atom_site_disorder_group
C1 C 0.6706(2) 0.50282(13) 0.82777(11) 0.0383(3) Uani 1 1 d . . . . .
C2 C 0.7584(3) 0.43752(14) 0.92388(12) 0.0432(3) Uani 1 1 d . . . . .
H2 H 0.879534 0.462572 0.948280 0.052 Uiso 1 1 calc R U . . .
C3 C 0.6667(3) 0.33668(14) 0.98234(13) 0.0447(3) Uani 1 1 d . . . . .
H3 H 0.723353 0.289837 1.047760 0.054 Uiso 1 1 calc R U . . .
C4 C 0.4889(3) 0.30491(14) 0.94342(12) 0.0431(3) Uani 1 1 d . . . . .
C5 C 0.4108(3) 0.37222(14) 0.84776(12) 0.0431(3) Uani 1 1 d . . . . .
H5 H 0.290438 0.348115 0.822001 0.052 Uiso 1 1 calc R U . . .
N6 N 0.4991(2) 0.47024(11) 0.79015(10) 0.0400(3) Uani 1 1 d . . . . .
N7 N 0.3892(3) 0.19834(13) 1.00224(12) 0.0516(3) Uani 1 1 d . . . . .
O8 O 0.4569(3) 0.14181(12) 1.08828(11) 0.0673(4) Uani 1 1 d . . . . .
O9 O 0.2385(3) 0.16955(13) 0.96326(11) 0.0660(4) Uani 1 1 d . . . . .
N10 N 0.7511(2) 0.60515(12) 0.76153(10) 0.0416(3) Uani 1 1 d . . . . .
H10 H 0.700(3) 0.6324(17) 0.6962(16) 0.043(4) Uiso 1 1 d . . . . .
C11 C 0.8922(2) 0.67302(13) 0.78521(12) 0.0405(3) Uani 1 1 d . . . . .
O12 O 0.9676(2) 0.64743(11) 0.87171(9) 0.0542(3) Uani 1 1 d . . . . .
C13 C 0.9392(3) 0.78217(14) 0.69609(12) 0.0437(3) Uani 1 1 d . . . . .
H13A H 0.793564 0.842790 0.694252 0.052 Uiso 1 1 calc R U . . .
H13B H 0.976853 0.760601 0.625121 0.052 Uiso 1 1 calc R U . . .
C14 C 1.1432(3) 0.83590(15) 0.71145(14) 0.0505(4) Uani 1 1 d . . . . .
H14A H 1.100001 0.863249 0.779636 0.061 Uiso 1 1 calc R U . . .
H14B H 1.285395 0.773341 0.719283 0.061 Uiso 1 1 calc R U . . .
C15 C 1.2044(4) 0.94005(16) 0.61757(16) 0.0602(5) Uani 1 1 d . . . . .
H15A H 1.245605 0.913842 0.549625 0.090 Uiso 1 1 calc R U . . .
H15B H 1.339985 0.969457 0.630388 0.090 Uiso 1 1 calc R U . . .
H15C H 1.067174 1.004236 0.611959 0.090 Uiso 1 1 calc R U . . .
C16 C 0.3546(2) 0.71337(13) 0.42639(11) 0.0392(3) Uani 1 1 d . . . . .
C17 C 0.1641(3) 0.68562(14) 0.39185(13) 0.0429(3) Uani 1 1 d . . . . .
H17 H 0.087670 0.620586 0.434881 0.052 Uiso 1 1 calc R U . . .
C18 C 0.0865(3) 0.75216(15) 0.29561(13) 0.0461(4) Uani 1 1 d . . . . .
H18 H -0.041890 0.731595 0.272496 0.055 Uiso 1 1 calc R U . . .
C19 C 0.1933(3) 0.84958(14) 0.23117(12) 0.0445(3) Uani 1 1 d . . . . .
C20 C 0.3851(3) 0.87720(14) 0.26647(13) 0.0458(3) Uani 1 1 d . . . . .
H20 H 0.461455 0.942470 0.223964 0.055 Uiso 1 1 calc R U . . .
C21 C 0.4620(3) 0.81016(14) 0.36200(12) 0.0420(3) Uani 1 1 d . . . . .
H21 H 0.591413 0.829966 0.384984 0.050 Uiso 1 1 calc R U . . .
C22 C 0.4451(3) 0.64876(14) 0.52869(12) 0.0404(3) Uani 1 1 d . . . . .
O23 O 0.6185(2) 0.67156(12) 0.55466(9) 0.0536(3) Uani 1 1 d . . . . .
O24 O 0.3229(2) 0.56533(10) 0.59222(9) 0.0468(3) Uani 1 1 d . . . . .
H24 H 0.386(4) 0.532(2) 0.654(2) 0.064(6) Uiso 1 1 d . . . . .
N25 N 0.1202(4) 0.91562(16) 0.13500(14) 0.0599(4) Uani 1 1 d . . . . .
H25A H -0.004(5) 0.902(2) 0.125(2) 0.071(7) Uiso 1 1 d . . . . .
H25B H 0.165(4) 0.983(3) 0.096(2) 0.072(7) Uiso 1 1 d . . . . .

loop_
_atom_site_aniso_label
_atom_site_aniso_U_11
_atom_site_aniso_U_22
_atom_site_aniso_U_33
_atom_site_aniso_U_23
_atom_site_aniso_U_13
_atom_site_aniso_U_12
C1 0.0388(7) 0.0423(7) 0.0370(7) -0.0117(6) -0.0081(5) -0.0083(5)
C2 0.0452(7) 0.0461(8) 0.0423(8) -0.0093(6) -0.0135(6) -0.0122(6)
C3 0.0507(8) 0.0455(8) 0.0389(8) -0.0070(6) -0.0108(6) -0.0108(6)
C4 0.0489(8) 0.0419(7) 0.0405(7) -0.0104(6) -0.0040(6) -0.0136(6)
C5 0.0445(7) 0.0483(8) 0.0418(8) -0.0134(6) -0.0074(6) -0.0152(6)
N6 0.0418(6) 0.0439(6) 0.0381(6) -0.0097(5) -0.0099(5) -0.0120(5)
N7 0.0618(8) 0.0470(7) 0.0489(8) -0.0107(6) -0.0038(6) -0.0208(6)
O8 0.0849(9) 0.0558(7) 0.0569(8) 0.0086(6) -0.0174(7) -0.0259(7)
O9 0.0798(9) 0.0664(8) 0.0633(8) -0.0133(6) -0.0109(6) -0.0406(7)
N10 0.0463(6) 0.0455(7) 0.0374(6) -0.0059(5) -0.0144(5) -0.0156(5)
C11 0.0424(7) 0.0439(7) 0.0393(7) -0.0099(6) -0.0117(6) -0.0112(6)
O12 0.0686(7) 0.0560(7) 0.0474(6) -0.0054(5) -0.0247(5) -0.0257(5)
C13 0.0480(8) 0.0447(8) 0.0415(8) -0.0087(6) -0.0103(6) -0.0132(6)
C14 0.0547(9) 0.0473(8) 0.0570(9) -0.0155(7) -0.0114(7) -0.0180(7)
C15 0.0691(11) 0.0492(9) 0.0672(11) -0.0150(8) -0.0041(9) -0.0251(8)
C16 0.0402(7) 0.0431(7) 0.0378(7) -0.0128(6) -0.0066(5) -0.0098(6)
C17 0.0413(7) 0.0477(8) 0.0438(8) -0.0131(6) -0.0057(6) -0.0139(6)
C18 0.0418(7) 0.0554(9) 0.0481(8) -0.0183(7) -0.0132(6) -0.0096(6)
C19 0.0506(8) 0.0457(8) 0.0399(7) -0.0141(6) -0.0121(6) -0.0035(6)
C20 0.0534(8) 0.0440(7) 0.0427(8) -0.0097(6) -0.0085(6) -0.0134(6)
C21 0.0437(7) 0.0459(7) 0.0418(8) -0.0126(6) -0.0094(6) -0.0139(6)
C22 0.0419(7) 0.0448(7) 0.0378(7) -0.0115(6) -0.0062(5) -0.0118(5)
O23 0.0549(6) 0.0692(7) 0.0420(6) -0.0023(5) -0.0168(5) -0.0284(6)
O24 0.0510(6) 0.0490(6) 0.0424(6) -0.0027(5) -0.0127(5) -0.0188(5)
N25 0.0742(11) 0.0561(9) 0.0538(9) -0.0070(7) -0.0291(8) -0.0107(8)

loop_
_atom_type_symbol
_atom_type_description
_atom_type_scat_dispersion_real
_atom_type_scat_dispersion_imag
_atom_type_scat_source
C C 0.0181 0.0091 'International Tables Vol C Tables 4.2.6.8 and 6.1.1.4'
H H 0.0000 0.0000 'International Tables Vol C Tables 4.2.6.8 and 6.1.1.4'
N N 0.0311 0.0180 'International Tables Vol C Tables 4.2.6.8 and 6.1.1.4'
O O 0.0492 0.0322 'International Tables Vol C Tables 4.2.6.8 and 6.1.1.4'

loop_
_exptl_crystal_face_index_h
_exptl_crystal_face_index_k
_exptl_crystal_face_index_l
_exptl_crystal_face_perp_dist
1 -2 -1 0.0312
-1 -2 -2 0.0511
-2 1 0 0.0587
0 1 1 0.0589
2 4 1 0.0794
0 -4 1 0.0380
0 4 -1 0.0800
1 4 0 0.0621
1 -1 4 0.0580
0 1 -3 0.0724
-1 -1 4 0.0427
-4 -4 -1 0.0399

loop_
_geom_angle_atom_site_label_1
_geom_angle_atom_site_label_2
_geom_angle_atom_site_label_3
_geom_angle
_geom_angle_site_symmetry_1
_geom_angle_site_symmetry_3
_geom_angle_publ_flag
N6 C1 C2 122.50(13) . . ?
N6 C1 N10 113.56(12) . . ?
N10 C1 C2 123.94(12) . . ?
C3 C2 C1 118.78(13) . . ?
C2 C3 C4 118.15(14) . . ?
C3 C4 N7 119.81(14) . . ?
C5 C4 C3 120.47(14) . . ?
C5 C4 N7 119.71(13) . . ?
N6 C5 C4 121.89(13) . . ?
C5 N6 C1 118.21(13) . . ?
O8 N7 C4 118.49(14) . . ?
O8 N7 O9 123.14(14) . . ?
O9 N7 C4 118.36(14) . . ?
C11 N10 C1 127.85(12) . . ?
N10 C11 C13 114.22(12) . . ?
O12 C11 N10 122.53(13) . . ?
O12 C11 C13 123.24(13) . . ?
C11 C13 C14 112.49(13) . . ?
C15 C14 C13 112.84(15) . . ?
C17 C16 C21 118.61(14) . . ?
C17 C16 C22 123.71(13) . . ?
C21 C16 C22 117.65(12) . . ?
C18 C17 C16 120.24(14) . . ?
C17 C18 C19 121.22(13) . . ?
C18 C19 C20 118.28(14) . . ?
N25 C19 C18 121.94(15) . . ?
N25 C19 C20 119.77(16) . . ?
C21 C20 C19 120.12(14) . . ?
C20 C21 C16 121.52(13) . . ?
O23 C22 C16 122.33(14) . . ?
O23 C22 O24 122.17(14) . . ?
O24 C22 C16 115.49(12) . . ?

loop_
_geom_bond_atom_site_label_1
_geom_bond_atom_site_label_2
_geom_bond_distance
_geom_bond_site_symmetry_2
_geom_bond_publ_flag
C1 C2 1.396(2) . ?
C1 N6 1.3491(18) . ?
C1 N10 1.3833(19) . ?
C2 C3 1.370(2) . ?
C3 C4 1.385(2) . ?
C4 C5 1.374(2) . ?
C4 N7 1.447(2) . ?
C5 N6 1.331(2) . ?
N7 O8 1.219(2) . ?
N7 O9 1.2325(19) . ?
N10 C11 1.3801(18) . ?
C11 O12 1.2155(18) . ?
C11 C13 1.504(2) . ?
C13 C14 1.520(2) . ?
C14 C15 1.515(3) . ?
C16 C17 1.396(2) . ?
C16 C21 1.396(2) . ?
C16 C22 1.466(2) . ?
C17 C18 1.377(2) . ?
C18 C19 1.400(2) . ?
C19 C20 1.407(2) . ?
C19 N25 1.365(2) . ?
C20 C21 1.370(2) . ?
C22 O23 1.2200(18) . ?
C22 O24 1.3263(18) . ?

loop_
_exptl_oxdiff_crystal_face_indexfrac_h
_exptl_oxdiff_crystal_face_indexfrac_k
_exptl_oxdiff_crystal_face_indexfrac_l
_exptl_oxdiff_crystal_face_x
_exptl_oxdiff_crystal_face_y
_exptl_oxdiff_crystal_face_z
1.0007 -2.0025 -1.0014 -0.2903 0.1695 -0.2646
-0.9998 -1.9977 -2.0034 -0.1994 0.1491 0.2713
-2.0002 1.0081 -0.0250 0.2095 -0.1278 0.5313
0.0001 1.0024 0.9970 0.1181 -0.1099 -0.0048
2.0062 3.9920 1.0064 0.4548 0.0717 -0.5070
-0.0072 -3.9946 1.0165 -0.5646 -0.1771 -0.0412
0.0072 3.9946 -1.0165 0.5646 0.1771 0.0412
1.0067 3.9933 -0.0050 0.5097 0.1244 -0.2329
0.9941 -0.9916 4.0181 -0.2467 -0.4360 -0.3176
0.0054 0.9903 -3.0066 0.1918 0.3833 0.0435
-1.0076 -0.9829 3.9970 -0.1737 -0.5772 0.2064
-4.0079 -3.9833 -1.0275 -0.3818 -0.2129 1.0310
